data_4068705
loop_
_publ_author_name
'Esqueda, Ana Cristina'
'Conejero, Salvador'
'Maya, Celia'
'Carmona, Ernesto'

_publ_section_title
;
 Zincocenes as Mild Cyclopentadienyl Transfer Reagents toward Rhodium(I)
 Olefin Precursors. Facile Synthesis of
 (\h5-Cp&#x2032;)Rh(olefin)2Compounds
;
_journal_issue 1
_journal_name_full Organometallics
_journal_page_first 45
_journal_paper_doi 10.1021/om801046d
_journal_volume 28
_journal_year 2009
_chemical_formula_moiety 'C16 H29 Rh Si'
_chemical_formula_sum 'C16 H29 Rh Si'
_chemical_formula_weight 352.39
_chemical_name_systematic
; 
 ? 
;
_space_group_IT_number 2
_symmetry_cell_setting triclinic
_symmetry_space_group_name_Hall '-P 1'
_symmetry_space_group_name_H-M 'P -1'
_atom_sites_solution_hydrogens geom
_atom_sites_solution_primary direct
_atom_sites_solution_secondary difmap
_audit_creation_method SHELXL-97
_cell_angle_alpha 78.226(3)
_cell_angle_beta 82.215(3)
_cell_angle_gamma 67.096(2)
_cell_formula_units_Z 2
_cell_length_a 7.0218(3)
_cell_length_b 8.7702(4)
_cell_length_c 15.3763(7)
_cell_measurement_reflns_used 4182
_cell_measurement_temperature 100(2)
_cell_measurement_theta_max 32.77
_cell_measurement_theta_min 2.71
_cell_volume 852.25(7)
_computing_cell_refinement 'Bruker SMART'
_computing_data_collection 'Bruker SMART'
_computing_data_reduction 'Bruker SAINT'
_computing_molecular_graphics 'Bruker SHELXTL'
_computing_publication_material 'Bruker SHELXTL'
_computing_structure_refinement 'SHELXL-97 (Sheldrick, 1997)'
_computing_structure_solution 'SHELXS-97 (Sheldrick, 1990)'
_diffrn_ambient_temperature 100(2)
_diffrn_measured_fraction_theta_full 0.760
_diffrn_measured_fraction_theta_max 0.760
_diffrn_measurement_device_type 'CCD area detector'
_diffrn_measurement_method 'phi and omega scans'
_diffrn_radiation_monochromator graphite
_diffrn_radiation_source 'fine-focus sealed tube'
_diffrn_radiation_type MoK\a
_diffrn_radiation_wavelength 0.71073
_diffrn_reflns_av_R_equivalents 0.0267
_diffrn_reflns_av_sigmaI/netI 0.0400
_diffrn_reflns_limit_h_max 11
_diffrn_reflns_limit_h_min -11
_diffrn_reflns_limit_k_max 14
_diffrn_reflns_limit_k_min -13
_diffrn_reflns_limit_l_max 24
_diffrn_reflns_limit_l_min -24
_diffrn_reflns_number 11556
_diffrn_reflns_theta_full 35.62
_diffrn_reflns_theta_max 35.62
_diffrn_reflns_theta_min 1.36
_exptl_absorpt_coefficient_mu 1.057
_exptl_absorpt_correction_T_max 0.744
_exptl_absorpt_correction_T_min 0.644
_exptl_absorpt_correction_type multi-scan
_exptl_absorpt_process_details
;
 SADABS, Bruker (2006). APEX 2. Version 2.1. Bruker Analytical
 X-ray Solutions, Madison, Wisconsin, USA.
;
_exptl_crystal_colour yellow
_exptl_crystal_density_diffrn 1.373
_exptl_crystal_density_method 'not measured'
_exptl_crystal_description prism
_exptl_crystal_F_000 368
_exptl_crystal_size_max 0.44
_exptl_crystal_size_mid 0.35
_exptl_crystal_size_min 0.28
_refine_diff_density_max 0.885
_refine_diff_density_min -0.873
_refine_diff_density_rms 0.194
_refine_ls_extinction_method none
_refine_ls_goodness_of_fit_ref 1.077
_refine_ls_hydrogen_treatment constr
_refine_ls_matrix_type full
_refine_ls_number_parameters 170
_refine_ls_number_reflns 5988
_refine_ls_number_restraints 0
_refine_ls_restrained_S_all 1.077
_refine_ls_R_factor_all 0.0480
_refine_ls_R_factor_gt 0.0379
_refine_ls_shift/su_max 0.006
_refine_ls_shift/su_mean 0.001
_refine_ls_structure_factor_coef Fsqd
_refine_ls_weighting_details 'calc w=1/[\s^2^(Fo^2^)+(0.0962P)^2^+0.0000P] where P=(Fo^2^+2Fc^2^)/3'
_refine_ls_weighting_scheme calc
_refine_ls_wR_factor_gt 0.1089
_refine_ls_wR_factor_ref 0.1434
_reflns_number_gt 5134
_reflns_number_total 5988
_reflns_threshold_expression >2sigma(I)
_cod_data_source_file om801046d_si_002.cif
_cod_data_source_block 3
_cod_depositor_comments
;
The following automatic conversions were performed:

'_symmetry_cell_setting' value 'Triclinic' changed to 'triclinic'
according to /home/saulius/struct/CIF-dictionaries/cif_core.dic
dictionary named 'cif_core.dic' version 2.4.2 from 2011-04-26.

Automatic conversion script
Id: cif_fix_values 1715 2011-07-08 13:25:40Z adriana 
;
_cod_original_sg_symbol_H-M P-1
_cod_database_code 4068705

loop_
_symmetry_equiv_pos_as_xyz
'x, y, z'
'-x, -y, -z'

loop_
_atom_site_label
_atom_site_type_symbol
_atom_site_fract_x
_atom_site_fract_y
_atom_site_fract_z
_atom_site_U_iso_or_equiv
_atom_site_adp_type
_atom_site_occupancy
_atom_site_symmetry_multiplicity
_atom_site_calc_flag
_atom_site_refinement_flags
Rh Rh 0.47367(3) 0.12166(3) 0.196446(12) 0.02190(8) Uani 1 1 d .
Si Si 0.07932(13) 0.30223(11) 0.36792(5) 0.02694(17) Uani 1 1 d .
C1 C 0.1597(4) 0.1875(3) 0.27075(17) 0.0222(5) Uani 1 1 d .
C2 C 0.1414(4) 0.2608(4) 0.17782(17) 0.0228(5) Uani 1 1 d .
C3 C 0.2077(4) 0.1313(4) 0.12351(17) 0.0244(5) Uani 1 1 d .
C4 C 0.2753(4) -0.0248(4) 0.18086(18) 0.0239(5) Uani 1 1 d .
C5 C 0.2527(4) 0.0082(4) 0.27061(18) 0.0242(5) Uani 1 1 d .
C6 C -0.2116(6) 0.3715(7) 0.3884(3) 0.0548(12) Uani 1 1 d .
H6A H -0.2788 0.4487 0.3361 0.082 Uiso 1 1 calc R
H6B H -0.2560 0.4287 0.4404 0.082 Uiso 1 1 calc R
H6C H -0.2508 0.2732 0.3995 0.082 Uiso 1 1 calc R
C7 C 0.1554(8) 0.4900(6) 0.3497(3) 0.0532(10) Uani 1 1 d .
H7A H 0.2912 0.4642 0.3172 0.080 Uiso 1 1 calc R
H7B H 0.1623 0.5181 0.4074 0.080 Uiso 1 1 calc R
H7C H 0.0522 0.5855 0.3151 0.080 Uiso 1 1 calc R
C8 C 0.2039(8) 0.1698(6) 0.4723(3) 0.0574(12) Uani 1 1 d .
H8A H 0.1316 0.0942 0.4990 0.086 Uiso 1 1 calc R
H8B H 0.1956 0.2425 0.5145 0.086 Uiso 1 1 calc R
H8C H 0.3495 0.1036 0.4579 0.086 Uiso 1 1 calc R
C9 C 0.0438(5) 0.4463(4) 0.1391(2) 0.0325(6) Uani 1 1 d .
H9A H 0.0996 0.4659 0.0777 0.049 Uiso 1 1 calc R
H9B H 0.0758 0.5129 0.1748 0.049 Uiso 1 1 calc R
H9C H -0.1067 0.4796 0.1398 0.049 Uiso 1 1 calc R
C10 C 0.1978(5) 0.1575(5) 0.0248(2) 0.0352(7) Uani 1 1 d .
H10A H 0.3063 0.0628 0.0011 0.053 Uiso 1 1 calc R
H10B H 0.2188 0.2616 -0.0021 0.053 Uiso 1 1 calc R
H10C H 0.0619 0.1654 0.0108 0.053 Uiso 1 1 calc R
C11 C 0.3500(5) -0.1943(4) 0.1547(2) 0.0332(6) Uani 1 1 d .
H11A H 0.2318 -0.2273 0.1545 0.050 Uiso 1 1 calc R
H11B H 0.4473 -0.2761 0.1975 0.050 Uiso 1 1 calc R
H11C H 0.4199 -0.1910 0.0951 0.050 Uiso 1 1 calc R
C12 C 0.2993(6) -0.1303(4) 0.3504(2) 0.0378(7) Uani 1 1 d .
H12A H 0.1770 -0.1595 0.3693 0.057 Uiso 1 1 calc R
H12B H 0.3354 -0.0920 0.3992 0.057 Uiso 1 1 calc R
H12C H 0.4157 -0.2292 0.3346 0.057 Uiso 1 1 calc R
C13 C 0.5712(6) 0.3276(5) 0.1721(3) 0.0422(8) Uani 1 1 d .
H13A H 0.4610 0.4398 0.1738 0.051 Uiso 1 1 calc R
H13B H 0.6975 0.3110 0.2007 0.051 Uiso 1 1 calc R
C14 C 0.6015(6) 0.2638(5) 0.0933(2) 0.0432(8) Uani 1 1 d .
H14A H 0.7469 0.2063 0.0720 0.052 Uiso 1 1 calc R
H14B H 0.5102 0.3353 0.0450 0.052 Uiso 1 1 calc R
C15 C 0.7240(6) -0.0146(6) 0.2804(3) 0.0481(10) Uani 1 1 d .
H15A H 0.8087 0.0468 0.2909 0.058 Uiso 1 1 calc R
H15B H 0.6971 -0.0894 0.3341 0.058 Uiso 1 1 calc R
C16 C 0.7669(5) -0.0768(5) 0.1987(3) 0.0443(9) Uani 1 1 d .
H16A H 0.7674 -0.1907 0.2014 0.053 Uiso 1 1 calc R
H16B H 0.8789 -0.0546 0.1582 0.053 Uiso 1 1 calc R

loop_
_atom_site_aniso_label
_atom_site_aniso_U_11
_atom_site_aniso_U_22
_atom_site_aniso_U_33
_atom_site_aniso_U_23
_atom_site_aniso_U_13
_atom_site_aniso_U_12
Rh 0.01887(11) 0.02256(13) 0.02499(11) -0.00691(8) -0.00077(7) -0.00723(9)
Si 0.0269(4) 0.0268(4) 0.0253(3) -0.0096(3) 0.0000(3) -0.0061(3)
C1 0.0206(10) 0.0208(12) 0.0234(10) -0.0053(9) 0.0011(8) -0.0058(9)
C2 0.0199(10) 0.0216(12) 0.0246(10) -0.0036(9) -0.0013(8) -0.0055(9)
C3 0.0210(10) 0.0286(14) 0.0245(11) -0.0064(10) -0.0006(8) -0.0096(10)
C4 0.0220(10) 0.0238(13) 0.0281(11) -0.0066(10) -0.0005(8) -0.0101(10)
C5 0.0235(11) 0.0216(13) 0.0264(11) -0.0023(10) -0.0006(9) -0.0082(10)
C6 0.0313(16) 0.080(4) 0.060(2) -0.041(2) 0.0080(15) -0.017(2)
C7 0.076(3) 0.046(3) 0.051(2) -0.0228(19) 0.008(2) -0.034(2)
C8 0.071(3) 0.054(3) 0.0336(17) -0.0132(17) -0.0163(17) -0.002(2)
C9 0.0344(14) 0.0244(14) 0.0312(13) 0.0009(11) -0.0051(11) -0.0047(12)
C10 0.0333(14) 0.045(2) 0.0250(12) -0.0099(12) 0.0004(10) -0.0114(15)
C11 0.0341(14) 0.0299(16) 0.0405(15) -0.0137(13) 0.0030(12) -0.0150(13)
C12 0.0525(19) 0.0269(16) 0.0296(13) 0.0036(12) -0.0027(13) -0.0143(15)
C13 0.0452(18) 0.041(2) 0.052(2) -0.0113(16) -0.0011(15) -0.0267(17)
C14 0.0442(18) 0.051(2) 0.0404(17) -0.0039(15) 0.0068(14) -0.0297(18)
C15 0.0327(16) 0.057(3) 0.047(2) -0.0056(18) -0.0198(14) -0.0048(17)
C16 0.0246(14) 0.043(2) 0.060(2) -0.0122(18) -0.0105(14) -0.0024(15)

loop_
_atom_type_symbol
_atom_type_description
_atom_type_scat_dispersion_real
_atom_type_scat_dispersion_imag
_atom_type_scat_source
C C 0.0033 0.0016 'International Tables Vol C Tables 4.2.6.8 and 6.1.1.4'
H H 0.0000 0.0000 'International Tables Vol C Tables 4.2.6.8 and 6.1.1.4'
Si Si 0.0817 0.0704 'International Tables Vol C Tables 4.2.6.8 and 6.1.1.4'
Rh Rh -1.1178 0.9187 'International Tables Vol C Tables 4.2.6.8 and 6.1.1.4'

loop_
_geom_angle_atom_site_label_1
_geom_angle_atom_site_label_2
_geom_angle_atom_site_label_3
_geom_angle
C16 Rh C13 99.24(17)
C16 Rh C15 39.11(16)
C13 Rh C15 89.02(18)
C16 Rh C14 88.12(17)
C13 Rh C14 38.26(16)
C15 Rh C14 103.11(17)
C16 Rh C2 159.55(15)
C13 Rh C2 98.75(14)
C15 Rh C2 150.94(14)
C14 Rh C2 100.13(13)
C16 Rh C5 105.65(14)
C13 Rh C5 147.11(14)
C15 Rh C5 96.84(15)
C14 Rh C5 159.76(14)
C2 Rh C5 62.14(10)
C16 Rh C1 139.71(14)
C13 Rh C1 110.75(14)
C15 Rh C1 113.40(13)
C14 Rh C1 131.99(14)
C2 Rh C1 37.76(9)
C5 Rh C1 37.72(10)
C16 Rh C3 123.05(14)
C13 Rh C3 120.28(14)
C15 Rh C3 150.35(16)
C14 Rh C3 98.50(13)
C2 Rh C3 37.53(11)
C5 Rh C3 61.65(10)
C1 Rh C3 63.02(9)
C16 Rh C4 98.58(14)
C13 Rh C4 156.30(14)
C15 Rh C4 114.63(15)
C14 Rh C4 127.39(13)
C2 Rh C4 61.55(11)
C5 Rh C4 37.19(10)
C1 Rh C4 62.71(10)
C3 Rh C4 36.03(10)
C1 Si C8 112.83(17)
C1 Si C7 112.71(16)
C8 Si C7 104.6(2)
C1 Si C6 108.35(16)
C8 Si C6 108.7(2)
C7 Si C6 109.6(2)
C2 C1 C5 104.3(2)
C2 C1 Si 126.9(2)
C5 C1 Si 128.79(19)
C2 C1 Rh 68.96(14)
C5 C1 Rh 70.00(14)
Si C1 Rh 124.92(13)
C3 C2 C1 110.4(2)
C3 C2 C9 122.3(2)
C1 C2 C9 127.0(3)
C3 C2 Rh 73.93(15)
C1 C2 Rh 73.29(14)
C9 C2 Rh 125.0(2)
C4 C3 C2 107.5(2)
C4 C3 C10 126.2(3)
C2 C3 C10 126.2(3)
C4 C3 Rh 72.80(15)
C2 C3 Rh 68.54(15)
C10 C3 Rh 126.03(19)
C3 C4 C5 107.7(3)
C3 C4 C11 126.7(3)
C5 C4 C11 125.6(3)
C3 C4 Rh 71.17(16)
C5 C4 Rh 68.93(16)
C11 C4 Rh 126.94(19)
C4 C5 C1 109.9(2)
C4 C5 C12 122.4(3)
C1 C5 C12 127.3(3)
C4 C5 Rh 73.88(15)
C1 C5 Rh 72.28(15)
C12 C5 Rh 125.8(2)
Si C6 H6A 109.5
Si C6 H6B 109.5
H6A C6 H6B 109.5
Si C6 H6C 109.5
H6A C6 H6C 109.5
H6B C6 H6C 109.5
Si C7 H7A 109.5
Si C7 H7B 109.5
H7A C7 H7B 109.5
Si C7 H7C 109.5
H7A C7 H7C 109.5
H7B C7 H7C 109.5
Si C8 H8A 109.5
Si C8 H8B 109.5
H8A C8 H8B 109.5
Si C8 H8C 109.5
H8A C8 H8C 109.5
H8B C8 H8C 109.5
C2 C9 H9A 109.5
C2 C9 H9B 109.5
H9A C9 H9B 109.5
C2 C9 H9C 109.5
H9A C9 H9C 109.5
H9B C9 H9C 109.5
C3 C10 H10A 109.5
C3 C10 H10B 109.5
H10A C10 H10B 109.5
C3 C10 H10C 109.5
H10A C10 H10C 109.5
H10B C10 H10C 109.5
C4 C11 H11A 109.5
C4 C11 H11B 109.5
H11A C11 H11B 109.5
C4 C11 H11C 109.5
H11A C11 H11C 109.5
H11B C11 H11C 109.5
C5 C12 H12A 109.5
C5 C12 H12B 109.5
H12A C12 H12B 109.5
C5 C12 H12C 109.5
H12A C12 H12C 109.5
H12B C12 H12C 109.5
C14 C13 Rh 71.5(2)
C14 C13 H13A 116.4
Rh C13 H13A 116.4
C14 C13 H13B 116.4
Rh C13 H13B 116.4
H13A C13 H13B 113.4
C13 C14 Rh 70.3(2)
C13 C14 H14A 116.6
Rh C14 H14A 116.6
C13 C14 H14B 116.6
Rh C14 H14B 116.6
H14A C14 H14B 113.6
C16 C15 Rh 69.90(19)
C16 C15 H15A 116.6
Rh C15 H15A 116.6
C16 C15 H15B 116.6
Rh C15 H15B 116.6
H15A C15 H15B 113.7
C15 C16 Rh 71.0(2)
C15 C16 H16A 116.5
Rh C16 H16A 116.5
C15 C16 H16B 116.5
Rh C16 H16B 116.5
H16A C16 H16B 113.5

loop_
_geom_bond_atom_site_label_1
_geom_bond_atom_site_label_2
_geom_bond_distance
Rh C16 2.115(4)
Rh C13 2.118(4)
Rh C15 2.130(3)
Rh C14 2.134(3)
Rh C2 2.200(3)
Rh C5 2.227(3)
Rh C1 2.257(3)
Rh C3 2.271(3)
Rh C4 2.292(3)
Si C1 1.873(3)
Si C8 1.875(4)
Si C7 1.879(4)
Si C6 1.892(4)
C1 C2 1.443(3)
C1 C5 1.450(4)
C2 C3 1.440(4)
C2 C9 1.523(4)
C3 C4 1.411(4)
C3 C10 1.495(4)
C4 C5 1.442(4)
C4 C11 1.493(4)
C5 C12 1.510(4)
C6 H6A 0.9800
C6 H6B 0.9800
C6 H6C 0.9800
C7 H7A 0.9800
C7 H7B 0.9800
C7 H7C 0.9800
C8 H8A 0.9800
C8 H8B 0.9800
C8 H8C 0.9800
C9 H9A 0.9800
C9 H9B 0.9800
C9 H9C 0.9800
C10 H10A 0.9800
C10 H10B 0.9800
C10 H10C 0.9800
C11 H11A 0.9800
C11 H11B 0.9800
C11 H11C 0.9800
C12 H12A 0.9800
C12 H12B 0.9800
C12 H12C 0.9800
C13 C14 1.394(6)
C13 H13A 0.9900
C13 H13B 0.9900
C14 H14A 0.9900
C14 H14B 0.9900
C15 C16 1.421(6)
C15 H15A 0.9900
C15 H15B 0.9900
C16 H16A 0.9900
C16 H16B 0.9900

loop_
_geom_torsion_atom_site_label_1
_geom_torsion_atom_site_label_2
_geom_torsion_atom_site_label_3
_geom_torsion_atom_site_label_4
_geom_torsion
C8 Si C1 C2 -161.6(3)
C7 Si C1 C2 -43.4(3)
C6 Si C1 C2 78.0(3)
C8 Si C1 C5 18.5(3)
C7 Si C1 C5 136.7(3)
C6 Si C1 C5 -101.9(3)
C8 Si C1 Rh -72.9(3)
C7 Si C1 Rh 45.2(2)
C6 Si C1 Rh 166.6(2)
C16 Rh C1 C2 -147.5(2)
C13 Rh C1 C2 77.1(2)
C15 Rh C1 C2 175.4(2)
C14 Rh C1 C2 39.1(2)
C5 Rh C1 C2 -115.0(2)
C3 Rh C1 C2 -37.26(16)
C4 Rh C1 C2 -77.93(17)
C16 Rh C1 C5 -32.5(3)
C13 Rh C1 C5 -167.95(18)
C15 Rh C1 C5 -69.7(2)
C14 Rh C1 C5 154.1(2)
C2 Rh C1 C5 115.0(2)
C3 Rh C1 C5 77.71(17)
C4 Rh C1 C5 37.05(15)
C16 Rh C1 Si 91.5(3)
C13 Rh C1 Si -44.0(2)
C15 Rh C1 Si 54.3(2)
C14 Rh C1 Si -81.9(2)
C2 Rh C1 Si -121.0(2)
C5 Rh C1 Si 124.0(2)
C3 Rh C1 Si -158.3(2)
C4 Rh C1 Si 161.04(19)
C5 C1 C2 C3 3.6(3)
Si C1 C2 C3 -176.25(19)
Rh C1 C2 C3 65.19(18)
C5 C1 C2 C9 176.8(3)
Si C1 C2 C9 -3.0(4)
Rh C1 C2 C9 -121.6(3)
C5 C1 C2 Rh -61.54(17)
Si C1 C2 Rh 118.6(2)
C16 Rh C2 C3 -21.8(4)
C13 Rh C2 C3 129.57(18)
C15 Rh C2 C3 -126.5(3)
C14 Rh C2 C3 90.79(18)
C5 Rh C2 C3 -78.83(17)
C1 Rh C2 C3 -117.7(2)
C4 Rh C2 C3 -36.43(15)
C16 Rh C2 C1 95.9(4)
C13 Rh C2 C1 -112.76(18)
C15 Rh C2 C1 -8.8(4)
C14 Rh C2 C1 -151.54(19)
C5 Rh C2 C1 38.85(16)
C3 Rh C2 C1 117.7(2)
C4 Rh C2 C1 81.25(17)
C16 Rh C2 C9 -140.2(4)
C13 Rh C2 C9 11.1(3)
C15 Rh C2 C9 115.1(4)
C14 Rh C2 C9 -27.7(3)
C5 Rh C2 C9 162.7(3)
C1 Rh C2 C9 123.9(3)
C3 Rh C2 C9 -118.5(3)
C4 Rh C2 C9 -154.9(3)
C1 C2 C3 C4 -2.0(3)
C9 C2 C3 C4 -175.6(3)
Rh C2 C3 C4 62.78(18)
C1 C2 C3 C10 175.5(3)
C9 C2 C3 C10 1.9(4)
Rh C2 C3 C10 -119.7(3)
C1 C2 C3 Rh -64.78(18)
C9 C2 C3 Rh 121.6(3)
C16 Rh C3 C4 53.7(2)
C13 Rh C3 C4 -179.33(18)
C15 Rh C3 C4 10.4(3)
C14 Rh C3 C4 146.99(19)
C2 Rh C3 C4 -117.4(2)
C5 Rh C3 C4 -37.15(16)
C1 Rh C3 C4 -79.94(17)
C16 Rh C3 C2 171.11(18)
C13 Rh C3 C2 -61.9(2)
C15 Rh C3 C2 127.8(3)
C14 Rh C3 C2 -95.59(18)
C5 Rh C3 C2 80.26(17)
C1 Rh C3 C2 37.48(15)
C4 Rh C3 C2 117.4(2)
C16 Rh C3 C10 -69.0(3)
C13 Rh C3 C10 58.0(3)
C15 Rh C3 C10 -112.2(3)
C14 Rh C3 C10 24.3(3)
C2 Rh C3 C10 119.9(3)
C5 Rh C3 C10 -159.8(3)
C1 Rh C3 C10 157.4(3)
C4 Rh C3 C10 -122.7(3)
C2 C3 C4 C5 -0.6(3)
C10 C3 C4 C5 -178.1(3)
Rh C3 C4 C5 59.48(18)
C2 C3 C4 C11 177.4(3)
C10 C3 C4 C11 -0.1(5)
Rh C3 C4 C11 -122.5(3)
C2 C3 C4 Rh -60.04(18)
C10 C3 C4 Rh 122.5(3)
C16 Rh C4 C3 -136.92(19)
C13 Rh C4 C3 1.4(4)
C15 Rh C4 C3 -174.35(18)
C14 Rh C4 C3 -42.7(2)
C2 Rh C4 C3 37.96(16)
C5 Rh C4 C3 118.4(2)
C1 Rh C4 C3 80.87(17)
C16 Rh C4 C5 104.64(19)
C13 Rh C4 C5 -117.0(3)
C15 Rh C4 C5 67.2(2)
C14 Rh C4 C5 -161.15(19)
C2 Rh C4 C5 -80.49(17)
C1 Rh C4 C5 -37.57(16)
C3 Rh C4 C5 -118.4(2)
C16 Rh C4 C11 -14.7(3)
C13 Rh C4 C11 123.6(4)
C15 Rh C4 C11 -52.1(3)
C14 Rh C4 C11 79.5(3)
C2 Rh C4 C11 160.2(3)
C5 Rh C4 C11 -119.4(3)
C1 Rh C4 C11 -156.9(3)
C3 Rh C4 C11 122.2(3)
C3 C4 C5 C1 2.9(3)
C11 C4 C5 C1 -175.1(3)
Rh C4 C5 C1 63.80(18)
C3 C4 C5 C12 176.5(3)
C11 C4 C5 C12 -1.5(4)
Rh C4 C5 C12 -122.6(3)
C3 C4 C5 Rh -60.90(18)
C11 C4 C5 Rh 121.1(3)
C2 C1 C5 C4 -4.0(3)
Si C1 C5 C4 175.9(2)
Rh C1 C5 C4 -64.81(19)
C2 C1 C5 C12 -177.2(3)
Si C1 C5 C12 2.7(4)
Rh C1 C5 C12 121.9(3)
C2 C1 C5 Rh 60.83(17)
Si C1 C5 Rh -119.3(2)
C16 Rh C5 C4 -83.50(19)
C13 Rh C5 C4 138.7(3)
C15 Rh C5 C4 -122.43(19)
C14 Rh C5 C4 47.9(4)
C2 Rh C5 C4 78.77(17)
C1 Rh C5 C4 117.7(2)
C3 Rh C5 C4 35.99(16)
C16 Rh C5 C1 158.84(18)
C13 Rh C5 C1 21.1(3)
C15 Rh C5 C1 119.92(19)
C14 Rh C5 C1 -69.7(4)
C2 Rh C5 C1 -38.89(15)
C3 Rh C5 C1 -81.66(16)
C4 Rh C5 C1 -117.7(2)
C16 Rh C5 C12 35.2(3)
C13 Rh C5 C12 -102.6(3)
C15 Rh C5 C12 -3.8(3)
C14 Rh C5 C12 166.6(4)
C2 Rh C5 C12 -162.6(3)
C1 Rh C5 C12 -123.7(3)
C3 Rh C5 C12 154.7(3)
C4 Rh C5 C12 118.7(3)
C16 Rh C13 C14 74.9(3)
C15 Rh C13 C14 112.8(3)
C2 Rh C13 C14 -95.3(2)
C5 Rh C13 C14 -146.0(3)
C1 Rh C13 C14 -132.4(2)
C3 Rh C13 C14 -62.4(3)
C4 Rh C13 C14 -63.3(4)
C16 Rh C14 C13 -107.5(3)
C15 Rh C14 C13 -71.1(3)
C2 Rh C14 C13 91.3(3)
C5 Rh C14 C13 118.7(4)
C1 Rh C14 C13 68.2(3)
C3 Rh C14 C13 129.3(2)
C4 Rh C14 C13 153.1(2)
C13 Rh C15 C16 -106.0(3)
C14 Rh C15 C16 -70.1(3)
C2 Rh C15 C16 147.6(3)
C5 Rh C15 C16 106.5(3)
C1 Rh C15 C16 141.7(2)
C3 Rh C15 C16 65.6(4)
C4 Rh C15 C16 72.3(3)
C13 Rh C16 C15 76.8(3)
C14 Rh C16 C15 113.6(3)
C2 Rh C16 C15 -131.9(4)
C5 Rh C16 C15 -81.5(3)
C1 Rh C16 C15 -61.5(4)
C3 Rh C16 C15 -147.5(2)
C4 Rh C16 C15 -118.9(3)
